data_2220051
loop_
_publ_author_name
'Xia, Hai-Tao'
'Liu, Yu-Fen'
'Zhang, Ying-Ying'
'Wang, Da-Qi'

_publ_section_title Poly[(<i>N</i>,<i>N</i>-dimethylformamide-\k<i>O</i>)tris(\m-naphthalene-1-acetato)terbium(III)]
_journal_issue 12
_journal_name_full 'Acta Crystallographica Section E'
_journal_page_first m1521
_journal_paper_doi 10.1107/S1600536808036155
_journal_volume 64
_journal_year 2008
_chemical_formula_iupac '[Tb (C12 H9 O2)3 (C3 H7 N O)]'
_chemical_formula_moiety 'C39 H34 N O7 Tb'
_chemical_formula_sum 'C39 H34 N O7 Tb'
_chemical_formula_weight 787.59
_chemical_name_systematic
;
Poly[(<i>N</i>,<i>N</i>-dimethylformamide-\k<i>O</i>)tris(\m-naphthalene-1-
acetato)terbium(III)]
;
_space_group_IT_number 14
_symmetry_cell_setting monoclinic
_symmetry_space_group_name_Hall '-P 2ybc'
_symmetry_space_group_name_H-M 'P 1 21/c 1'
_atom_sites_solution_hydrogens geom
_atom_sites_solution_primary direct
_atom_sites_solution_secondary difmap
_audit_creation_method SHELXL-97
_cell_angle_alpha 90.00
_cell_angle_beta 104.613(2)
_cell_angle_gamma 90.00
_cell_formula_units_Z 4
_cell_length_a 17.6484(18)
_cell_length_b 7.8854(10)
_cell_length_c 24.184(3)
_cell_measurement_reflns_used 5059
_cell_measurement_temperature 298(2)
_cell_measurement_theta_max 27.47
_cell_measurement_theta_min 2.385
_cell_volume 3256.7(7)
_computing_cell_refinement 'SAINT (Siemens, 1996)'
_computing_data_collection 'SMART (Siemens, 1996)'
_computing_data_reduction 'SAINT (Siemens, 1996)'
_computing_molecular_graphics 'SHELXTL (Sheldrick, 2008)'
_computing_publication_material 'SHELXTL (Sheldrick, 2008)'
_computing_structure_refinement 'SHELXL97 (Sheldrick, 2008)'
_computing_structure_solution 'SHELXS97 (Sheldrick, 2008)'
_diffrn_ambient_temperature 298(2)
_diffrn_measured_fraction_theta_full 0.999
_diffrn_measured_fraction_theta_max 0.999
_diffrn_measurement_device_type 'Bruker SMART 1000 CCD area-detector'
_diffrn_measurement_method '\f and \w'
_diffrn_radiation_monochromator graphite
_diffrn_radiation_source 'fine-focus sealed tube'
_diffrn_radiation_type MoK\a
_diffrn_radiation_wavelength 0.71073
_diffrn_reflns_av_R_equivalents 0.0490
_diffrn_reflns_av_sigmaI/netI 0.0611
_diffrn_reflns_limit_h_max 17
_diffrn_reflns_limit_h_min -20
_diffrn_reflns_limit_k_max 9
_diffrn_reflns_limit_k_min -9
_diffrn_reflns_limit_l_max 28
_diffrn_reflns_limit_l_min -28
_diffrn_reflns_number 15719
_diffrn_reflns_theta_full 25.01
_diffrn_reflns_theta_max 25.01
_diffrn_reflns_theta_min 1.19
_diffrn_standards_decay_% 0
_diffrn_standards_interval_count 0
_diffrn_standards_interval_time 0
_diffrn_standards_number 0
_exptl_absorpt_coefficient_mu 2.225
_exptl_absorpt_correction_T_max 0.8081
_exptl_absorpt_correction_T_min 0.5362
_exptl_absorpt_correction_type multi-scan
_exptl_absorpt_process_details '(SADABS; Sheldrick, 1996)'
_exptl_crystal_colour colourless
_exptl_crystal_density_diffrn 1.606
_exptl_crystal_density_method 'not measured'
_exptl_crystal_description block
_exptl_crystal_F_000 1584
_exptl_crystal_size_max 0.32
_exptl_crystal_size_mid 0.17
_exptl_crystal_size_min 0.10
_refine_diff_density_max 1.171
_refine_diff_density_min -1.590
_refine_ls_extinction_method none
_refine_ls_goodness_of_fit_ref 1.021
_refine_ls_hydrogen_treatment constr
_refine_ls_matrix_type full
_refine_ls_number_parameters 435
_refine_ls_number_reflns 5733
_refine_ls_number_restraints 0
_refine_ls_restrained_S_all 1.021
_refine_ls_R_factor_all 0.0668
_refine_ls_R_factor_gt 0.0405
_refine_ls_shift/su_max 0.001
_refine_ls_shift/su_mean 0.000
_refine_ls_structure_factor_coef Fsqd
_refine_ls_weighting_details 'calc w=1/[\s^2^(Fo^2^)+(0.0533P)^2^+2.7161P] where P=(Fo^2^+2Fc^2^)/3'
_refine_ls_weighting_scheme calc
_refine_ls_wR_factor_gt 0.0901
_refine_ls_wR_factor_ref 0.1059
_reflns_number_gt 4274
_reflns_number_total 5733
_reflns_threshold_expression I>2\s(I)
_cod_data_source_file at2670.cif
_cod_data_source_block I
_cod_original_cell_volume 3256.7(6)
_cod_original_sg_symbol_H-M 'P 21/c'
_cod_database_code 2220051
_cod_database_fobs_code 2220051

loop_
_symmetry_equiv_pos_as_xyz
'x, y, z'
'-x, y+1/2, -z+1/2'
'-x, -y, -z'
'x, -y-1/2, z-1/2'

loop_
_atom_site_type_symbol
_atom_site_label
_atom_site_fract_x
_atom_site_fract_y
_atom_site_fract_z
_atom_site_U_iso_or_equiv
_atom_site_adp_type
_atom_site_calc_flag
_atom_site_refinement_flags
_atom_site_occupancy
Tb Tb1 0.524810(16) 0.42775(4) 0.272830(11) 0.02364(11) Uani d . 1
N N1 0.7253(3) 0.2677(8) 0.4209(2) 0.0470(15) Uani d . 1
O O1 0.4761(2) 0.1248(5) 0.30008(18) 0.0339(10) Uani d . 1
O O2 0.4655(3) 0.3527(6) 0.34879(18) 0.0390(11) Uani d . 1
O O3 0.3993(2) 0.3832(6) 0.21354(18) 0.0380(11) Uani d . 1
O O4 0.3868(2) 0.1228(5) 0.17513(18) 0.0348(11) Uani d . 1
O O5 0.5499(2) 0.1847(5) 0.21524(16) 0.0309(10) Uani d . 1
O O6 0.6464(2) 0.3687(6) 0.23763(19) 0.0381(11) Uani d . 1
O O7 0.6182(3) 0.2771(6) 0.34752(19) 0.0437(12) Uani d . 1
C C1 0.4615(4) 0.1964(9) 0.3431(3) 0.0354(16) Uani d . 1
C C2 0.4441(5) 0.0852(9) 0.3892(3) 0.0484(19) Uani d . 1
H H2A 0.4927 0.0359 0.4112 0.058 Uiso calc R 1
H H2B 0.4103 -0.0069 0.3713 0.058 Uiso calc R 1
C C3 0.4052(5) 0.1789(10) 0.4294(3) 0.056(2) Uani d . 1
C C4 0.4480(6) 0.2148(11) 0.4841(3) 0.067(2) Uani d . 1
H H4 0.4998 0.1797 0.4967 0.080 Uiso calc R 1
C C5 0.4107(7) 0.3091(13) 0.5221(4) 0.080(3) Uani d . 1
H H5 0.4382 0.3365 0.5592 0.096 Uiso calc R 1
C C6 0.3359(7) 0.3546(13) 0.5022(5) 0.081(3) Uani d . 1
H H6 0.3129 0.4137 0.5271 0.098 Uiso calc R 1
C C7 0.2894(7) 0.3223(11) 0.4482(5) 0.072(3) Uani d . 1
C C8 0.3263(6) 0.2311(10) 0.4100(4) 0.059(2) Uani d . 1
C C9 0.2801(6) 0.2008(11) 0.3545(4) 0.066(2) Uani d . 1
H H9 0.3017 0.1398 0.3293 0.079 Uiso calc R 1
C C10 0.2047(6) 0.2572(12) 0.3361(5) 0.080(3) Uani d . 1
H H10 0.1768 0.2388 0.2985 0.096 Uiso calc R 1
C C11 0.1701(7) 0.3416(14) 0.3733(6) 0.088(3) Uani d . 1
H H11 0.1183 0.3770 0.3609 0.105 Uiso calc R 1
C C12 0.2101(7) 0.3724(12) 0.4265(5) 0.076(3) Uani d . 1
H H12 0.1853 0.4293 0.4506 0.091 Uiso calc R 1
C C13 0.3652(3) 0.2728(9) 0.1786(3) 0.0301(15) Uani d . 1
C C14 0.2921(4) 0.3284(9) 0.1342(3) 0.0366(16) Uani d . 1
H H14A 0.2846 0.4488 0.1390 0.044 Uiso calc R 1
H H14B 0.3009 0.3120 0.0966 0.044 Uiso calc R 1
C C15 0.2176(4) 0.2374(8) 0.1364(3) 0.0357(16) Uani d . 1
C C16 0.2114(4) 0.1483(9) 0.1830(3) 0.0458(18) Uani d . 1
H H16 0.2549 0.1389 0.2139 0.055 Uiso calc R 1
C C17 0.1408(5) 0.0696(10) 0.1858(4) 0.063(2) Uani d . 1
H H17 0.1381 0.0069 0.2179 0.075 Uiso calc R 1
C C18 0.0766(5) 0.0864(11) 0.1410(4) 0.063(2) Uani d . 1
H H18 0.0296 0.0376 0.1436 0.075 Uiso calc R 1
C C19 0.0788(4) 0.1738(11) 0.0917(4) 0.056(2) Uani d . 1
C C20 0.1505(4) 0.2507(9) 0.0887(3) 0.0427(18) Uani d . 1
C C21 0.1516(4) 0.3357(10) 0.0381(3) 0.051(2) Uani d . 1
H H21 0.1980 0.3864 0.0352 0.061 Uiso calc R 1
C C22 0.0872(5) 0.3475(12) -0.0073(4) 0.066(2) Uani d . 1
H H22 0.0896 0.4057 -0.0403 0.079 Uiso calc R 1
C C23 0.0173(5) 0.2690(12) -0.0027(4) 0.077(3) Uani d . 1
H H23 -0.0268 0.2749 -0.0333 0.092 Uiso calc R 1
C C24 0.0130(5) 0.1872(12) 0.0440(4) 0.069(3) Uani d . 1
H H24 -0.0341 0.1373 0.0456 0.082 Uiso calc R 1
C C25 0.6191(4) 0.2342(8) 0.2145(3) 0.0319(15) Uani d . 1
C C26 0.6633(4) 0.1225(9) 0.1826(3) 0.0477(19) Uani d . 1
H H26A 0.6296 0.0998 0.1449 0.057 Uiso calc R 1
H H26B 0.6737 0.0149 0.2025 0.057 Uiso calc R 1
C C27 0.7401(4) 0.1926(9) 0.1754(3) 0.0455(19) Uani d . 1
C C28 0.7411(5) 0.2700(10) 0.1254(4) 0.053(2) Uani d . 1
H H28 0.6943 0.2827 0.0976 0.063 Uiso calc R 1
C C29 0.8106(5) 0.3315(11) 0.1143(4) 0.061(2) Uani d . 1
H H29 0.8092 0.3841 0.0796 0.073 Uiso calc R 1
C C30 0.8794(5) 0.3141(10) 0.1539(4) 0.059(2) Uani d . 1
H H30 0.9253 0.3526 0.1458 0.071 Uiso calc R 1
C C31 0.8830(4) 0.2387(10) 0.2073(4) 0.052(2) Uani d . 1
C C32 0.8112(4) 0.1781(9) 0.2182(3) 0.0488(19) Uani d . 1
C C33 0.8159(5) 0.1038(10) 0.2716(4) 0.058(2) Uani d . 1
H H33 0.7704 0.0641 0.2800 0.069 Uiso calc R 1
C C34 0.8852(6) 0.0884(11) 0.3115(4) 0.072(3) Uani d . 1
H H34 0.8865 0.0377 0.3464 0.087 Uiso calc R 1
C C35 0.9549(6) 0.1483(12) 0.3005(5) 0.078(3) Uani d . 1
H H35 1.0021 0.1380 0.3280 0.094 Uiso calc R 1
C C36 0.9526(5) 0.2211(12) 0.2494(4) 0.068(2) Uani d . 1
H H36 0.9989 0.2605 0.2423 0.081 Uiso calc R 1
C C37 0.6886(4) 0.3035(9) 0.3681(3) 0.0412(17) Uani d . 1
H H37 0.7173 0.3518 0.3448 0.049 Uiso calc R 1
C C38 0.6820(5) 0.2000(12) 0.4591(3) 0.067(2) Uani d . 1
H H38A 0.6270 0.2052 0.4412 0.101 Uiso calc R 1
H H38B 0.6932 0.2654 0.4937 0.101 Uiso calc R 1
H H38C 0.6971 0.0841 0.4679 0.101 Uiso calc R 1
C C39 0.8097(4) 0.2947(11) 0.4423(4) 0.067(2) Uani d . 1
H H39A 0.8311 0.3311 0.4115 0.100 Uiso calc R 1
H H39B 0.8343 0.1906 0.4579 0.100 Uiso calc R 1
H H39C 0.8191 0.3801 0.4715 0.100 Uiso calc R 1

loop_
_atom_site_aniso_label
_atom_site_aniso_U_11
_atom_site_aniso_U_22
_atom_site_aniso_U_33
_atom_site_aniso_U_12
_atom_site_aniso_U_13
_atom_site_aniso_U_23
Tb1 0.02147(16) 0.02162(17) 0.02753(16) -0.00010(14) 0.00560(11) -0.00052(14)
N1 0.039(4) 0.049(4) 0.046(4) 0.000(3) -0.001(3) -0.005(3)
O1 0.035(3) 0.035(3) 0.034(2) 0.000(2) 0.013(2) -0.002(2)
O2 0.050(3) 0.031(3) 0.042(3) 0.005(2) 0.024(2) 0.006(2)
O3 0.029(3) 0.037(3) 0.042(3) 0.001(2) -0.003(2) -0.006(2)
O4 0.040(3) 0.023(3) 0.038(3) 0.005(2) 0.003(2) 0.0023(19)
O5 0.030(2) 0.029(3) 0.037(2) -0.0011(19) 0.016(2) -0.003(2)
O6 0.032(3) 0.032(3) 0.054(3) -0.005(2) 0.018(2) -0.010(2)
O7 0.034(3) 0.038(3) 0.054(3) -0.002(2) 0.002(2) 0.010(2)
C1 0.038(4) 0.034(4) 0.039(4) 0.003(3) 0.017(3) 0.004(3)
C2 0.069(5) 0.039(4) 0.047(4) 0.003(4) 0.031(4) 0.005(4)
C3 0.084(6) 0.041(5) 0.056(5) -0.004(4) 0.040(5) 0.011(4)
C4 0.097(7) 0.053(6) 0.060(6) 0.000(5) 0.039(5) 0.004(4)
C5 0.125(10) 0.068(7) 0.056(6) -0.007(7) 0.040(6) 0.003(5)
C6 0.114(9) 0.057(6) 0.089(8) 0.005(6) 0.057(7) 0.007(6)
C7 0.098(8) 0.047(6) 0.087(7) -0.003(5) 0.057(6) 0.015(5)
C8 0.082(7) 0.040(5) 0.073(6) -0.003(4) 0.051(5) 0.011(4)
C9 0.079(7) 0.049(6) 0.082(7) 0.000(5) 0.041(6) 0.011(5)
C10 0.085(8) 0.058(6) 0.105(8) 0.000(6) 0.038(6) 0.010(6)
C11 0.089(8) 0.065(7) 0.121(10) 0.001(6) 0.049(8) 0.018(7)
C12 0.091(8) 0.055(6) 0.103(8) 0.007(5) 0.064(7) 0.009(6)
C13 0.020(3) 0.036(4) 0.034(4) -0.002(3) 0.006(3) 0.007(3)
C14 0.032(4) 0.029(4) 0.044(4) -0.002(3) 0.002(3) 0.006(3)
C15 0.029(4) 0.028(4) 0.050(4) 0.003(3) 0.012(3) 0.000(3)
C16 0.037(4) 0.041(4) 0.061(5) 0.006(3) 0.015(4) 0.004(4)
C17 0.056(6) 0.051(5) 0.087(6) -0.005(4) 0.031(5) 0.008(5)
C18 0.038(5) 0.055(6) 0.098(7) -0.003(4) 0.021(5) -0.004(5)
C19 0.034(5) 0.050(5) 0.081(6) 0.004(4) 0.010(4) -0.012(5)
C20 0.030(4) 0.033(4) 0.064(5) 0.003(3) 0.009(3) -0.009(4)
C21 0.032(4) 0.050(5) 0.062(5) 0.004(4) -0.004(4) -0.005(4)
C22 0.046(5) 0.074(6) 0.068(6) 0.010(5) -0.003(4) -0.003(5)
C23 0.049(6) 0.076(7) 0.090(7) 0.004(5) -0.012(5) -0.013(6)
C24 0.038(5) 0.063(6) 0.097(7) -0.001(4) 0.001(5) -0.009(6)
C25 0.032(4) 0.026(4) 0.043(4) 0.001(3) 0.019(3) 0.001(3)
C26 0.040(4) 0.038(4) 0.073(5) -0.004(3) 0.029(4) -0.015(4)
C27 0.042(4) 0.035(4) 0.067(5) -0.005(3) 0.029(4) -0.016(4)
C28 0.052(5) 0.049(5) 0.066(5) -0.004(4) 0.029(4) -0.011(4)
C29 0.068(6) 0.053(6) 0.070(6) -0.007(5) 0.034(5) -0.011(5)
C30 0.057(6) 0.052(6) 0.081(6) -0.013(4) 0.042(5) -0.014(5)
C31 0.044(5) 0.040(5) 0.080(6) -0.003(4) 0.030(4) -0.014(4)
C32 0.048(5) 0.033(4) 0.073(5) -0.001(4) 0.029(4) -0.011(4)
C33 0.058(6) 0.040(5) 0.081(6) -0.002(4) 0.028(5) -0.002(4)
C34 0.079(7) 0.050(6) 0.087(7) -0.001(5) 0.018(6) 0.007(5)
C35 0.064(7) 0.059(6) 0.105(8) 0.007(5) 0.009(6) -0.006(6)
C36 0.055(6) 0.055(6) 0.096(7) 0.000(4) 0.025(5) -0.011(5)
C37 0.038(4) 0.031(4) 0.052(5) -0.002(3) 0.006(4) 0.000(3)
C38 0.070(6) 0.082(7) 0.047(5) 0.015(5) 0.008(4) 0.002(5)
C39 0.032(4) 0.069(6) 0.086(6) -0.002(4) -0.013(4) -0.005(5)

loop_
_atom_type_symbol
_atom_type_description
_atom_type_scat_dispersion_real
_atom_type_scat_dispersion_imag
_atom_type_scat_source
C C 0.0033 0.0016 'International Tables Vol C Tables 4.2.6.8 and 6.1.1.4'
H H 0.0000 0.0000 'International Tables Vol C Tables 4.2.6.8 and 6.1.1.4'
N N 0.0061 0.0033 'International Tables Vol C Tables 4.2.6.8 and 6.1.1.4'
O O 0.0106 0.0060 'International Tables Vol C Tables 4.2.6.8 and 6.1.1.4'
Tb Tb -0.1723 4.1537 'International Tables Vol C Tables 4.2.6.8 and 6.1.1.4'

loop_
_geom_angle_atom_site_label_1
_geom_angle_atom_site_label_2
_geom_angle_atom_site_label_3
_geom_angle_site_symmetry_1
_geom_angle_site_symmetry_3
_geom_angle
O4 Tb1 O3 2_655 . 146.45(15)
O4 Tb1 O1 2_655 2_655 81.07(15)
O3 Tb1 O1 . 2_655 79.23(15)
O4 Tb1 O2 2_655 . 96.39(16)
O3 Tb1 O2 . . 84.51(16)
O1 Tb1 O2 2_655 . 144.54(15)
O4 Tb1 O7 2_655 . 71.57(16)
O3 Tb1 O7 . . 137.93(16)
O1 Tb1 O7 2_655 . 139.27(15)
O2 Tb1 O7 . . 69.87(15)
O4 Tb1 O5 2_655 2_655 72.48(14)
O3 Tb1 O5 . 2_655 75.20(14)
O1 Tb1 O5 2_655 2_655 69.06(14)
O2 Tb1 O5 . 2_655 76.42(14)
O7 Tb1 O5 . 2_655 126.59(15)
O4 Tb1 O5 2_655 . 128.86(14)
O3 Tb1 O5 . . 79.33(14)
O1 Tb1 O5 2_655 . 93.34(14)
O2 Tb1 O5 . . 114.40(15)
O7 Tb1 O5 . . 81.68(15)
O5 Tb1 O5 2_655 . 151.24(3)
O4 Tb1 O6 2_655 . 78.16(15)
O3 Tb1 O6 . . 121.00(15)
O1 Tb1 O6 2_655 . 73.50(14)
O2 Tb1 O6 . . 140.97(15)
O7 Tb1 O6 . . 71.80(15)
O5 Tb1 O6 2_655 . 135.12(14)
O5 Tb1 O6 . . 51.96(13)
O4 Tb1 O1 2_655 . 132.16(14)
O3 Tb1 O1 . . 72.78(14)
O1 Tb1 O1 2_655 . 146.51(8)
O2 Tb1 O1 . . 50.50(14)
O7 Tb1 O1 . . 65.16(14)
O5 Tb1 O1 2_655 . 119.23(13)
O5 Tb1 O1 . . 63.99(13)
O6 Tb1 O1 . . 105.65(13)
C37 N1 C38 . . 119.6(6)
C37 N1 C39 . . 121.6(7)
C38 N1 C39 . . 118.9(6)
C1 O1 Tb1 . 2_645 161.5(4)
C1 O1 Tb1 . . 87.1(4)
Tb1 O1 Tb1 2_645 . 110.33(15)
C1 O2 Tb1 . . 100.5(4)
C13 O3 Tb1 . . 137.3(4)
C13 O4 Tb1 . 2_645 139.8(4)
C25 O5 Tb1 . 2_645 141.8(4)
C25 O5 Tb1 . . 94.5(4)
Tb1 O5 Tb1 2_645 . 113.12(15)
C25 O6 Tb1 . . 92.5(4)
C37 O7 Tb1 . . 130.1(4)
O2 C1 O1 . . 121.1(6)
O2 C1 C2 . . 120.7(6)
O1 C1 C2 . . 118.0(6)
C1 C2 C3 . . 113.6(6)
C1 C2 H2A . . 108.8
C3 C2 H2A . . 108.8
C1 C2 H2B . . 108.8
C3 C2 H2B . . 108.8
H2A C2 H2B . . 107.7
C4 C3 C8 . . 121.0(8)
C4 C3 C2 . . 119.3(8)
C8 C3 C2 . . 119.7(8)
C3 C4 C5 . . 118.9(9)
C3 C4 H4 . . 120.5
C5 C4 H4 . . 120.5
C6 C5 C4 . . 118.1(9)
C6 C5 H5 . . 120.9
C4 C5 H5 . . 120.9
C5 C6 C7 . . 126.1(10)
C5 C6 H6 . . 117.0
C7 C6 H6 . . 117.0
C6 C7 C12 . . 126.4(10)
C6 C7 C8 . . 116.1(10)
C12 C7 C8 . . 117.5(10)
C9 C8 C3 . . 123.7(8)
C9 C8 C7 . . 116.6(9)
C3 C8 C7 . . 119.7(9)
C10 C9 C8 . . 122.7(9)
C10 C9 H9 . . 118.7
C8 C9 H9 . . 118.7
C9 C10 C11 . . 119.9(11)
C9 C10 H10 . . 120.0
C11 C10 H10 . . 120.0
C12 C11 C10 . . 120.4(11)
C12 C11 H11 . . 119.8
C10 C11 H11 . . 119.8
C11 C12 C7 . . 122.9(10)
C11 C12 H12 . . 118.6
C7 C12 H12 . . 118.6
O4 C13 O3 . . 126.7(6)
O4 C13 C14 . . 116.3(6)
O3 C13 C14 . . 116.9(6)
C15 C14 C13 . . 115.5(5)
C15 C14 H14A . . 108.4
C13 C14 H14A . . 108.4
C15 C14 H14B . . 108.4
C13 C14 H14B . . 108.4
H14A C14 H14B . . 107.5
C16 C15 C20 . . 118.9(6)
C16 C15 C14 . . 121.9(6)
C20 C15 C14 . . 119.2(6)
C15 C16 C17 . . 121.8(7)
C15 C16 H16 . . 119.1
C17 C16 H16 . . 119.1
C18 C17 C16 . . 119.1(8)
C18 C17 H17 . . 120.4
C16 C17 H17 . . 120.4
C17 C18 C19 . . 122.3(8)
C17 C18 H18 . . 118.9
C19 C18 H18 . . 118.9
C18 C19 C24 . . 122.8(8)
C18 C19 C20 . . 118.4(7)
C24 C19 C20 . . 118.9(8)
C21 C20 C19 . . 117.3(7)
C21 C20 C15 . . 123.2(6)
C19 C20 C15 . . 119.6(7)
C22 C21 C20 . . 122.8(8)
C22 C21 H21 . . 118.6
C20 C21 H21 . . 118.6
C21 C22 C23 . . 118.2(9)
C21 C22 H22 . . 120.9
C23 C22 H22 . . 120.9
C24 C23 C22 . . 121.6(9)
C24 C23 H23 . . 119.2
C22 C23 H23 . . 119.2
C23 C24 C19 . . 121.3(9)
C23 C24 H24 . . 119.3
C19 C24 H24 . . 119.3
O6 C25 O5 . . 121.0(6)
O6 C25 C26 . . 122.6(6)
O5 C25 C26 . . 116.4(6)
C25 C26 C27 . . 116.0(6)
C25 C26 H26A . . 108.3
C27 C26 H26A . . 108.3
C25 C26 H26B . . 108.3
C27 C26 H26B . . 108.3
H26A C26 H26B . . 107.4
C28 C27 C32 . . 118.6(7)
C28 C27 C26 . . 118.7(7)
C32 C27 C26 . . 122.7(7)
C27 C28 C29 . . 122.3(8)
C27 C28 H28 . . 118.9
C29 C28 H28 . . 118.9
C30 C29 C28 . . 120.0(8)
C30 C29 H29 . . 120.0
C28 C29 H29 . . 120.0
C29 C30 C31 . . 121.2(7)
C29 C30 H30 . . 119.4
C31 C30 H30 . . 119.4
C36 C31 C30 . . 122.7(8)
C36 C31 C32 . . 119.2(8)
C30 C31 C32 . . 118.0(8)
C33 C32 C27 . . 122.8(7)
C33 C32 C31 . . 117.2(8)
C27 C32 C31 . . 119.9(7)
C34 C33 C32 . . 121.6(8)
C34 C33 H33 . . 119.2
C32 C33 H33 . . 119.2
C33 C34 C35 . . 120.7(9)
C33 C34 H34 . . 119.6
C35 C34 H34 . . 119.6
C36 C35 C34 . . 119.3(9)
C36 C35 H35 . . 120.4
C34 C35 H35 . . 120.4
C35 C36 C31 . . 121.9(9)
C35 C36 H36 . . 119.1
C31 C36 H36 . . 119.1
O7 C37 N1 . . 123.9(7)
O7 C37 H37 . . 118.0
N1 C37 H37 . . 118.0
N1 C38 H38A . . 109.5
N1 C38 H38B . . 109.5
H38A C38 H38B . . 109.5
N1 C38 H38C . . 109.5
H38A C38 H38C . . 109.5
H38B C38 H38C . . 109.5
N1 C39 H39A . . 109.5
N1 C39 H39B . . 109.5
H39A C39 H39B . . 109.5
N1 C39 H39C . . 109.5
H39A C39 H39C . . 109.5
H39B C39 H39C . . 109.5

loop_
_geom_bond_atom_site_label_1
_geom_bond_atom_site_label_2
_geom_bond_site_symmetry_2
_geom_bond_distance
_geom_bond_publ_flag
Tb1 O4 2_655 2.322(4) y
Tb1 O3 . 2.341(4) y
Tb1 O1 2_655 2.348(4) y
Tb1 O2 . 2.407(4) y
Tb1 O7 . 2.427(4) y
Tb1 O5 2_655 2.473(4) y
Tb1 O5 . 2.474(4) y
Tb1 O6 . 2.542(4) y
Tb1 O1 . 2.677(4) y
N1 C37 . 1.307(8) ?
N1 C38 . 1.442(9) ?
N1 C39 . 1.465(8) ?
O1 C1 . 1.265(7) ?
O1 Tb1 2_645 2.348(4) ?
O2 C1 . 1.240(8) ?
O3 C13 . 1.256(7) ?
O4 C13 . 1.252(7) ?
O4 Tb1 2_645 2.322(4) ?
O5 C25 . 1.287(7) ?
O5 Tb1 2_645 2.473(4) ?
O6 C25 . 1.239(7) ?
O7 C37 . 1.234(7) ?
C1 C2 . 1.509(9) ?
C2 C3 . 1.517(10) ?
C2 H2A . 0.9700 ?
C2 H2B . 0.9700 ?
C3 C4 . 1.377(11) ?
C3 C8 . 1.413(11) ?
C4 C5 . 1.462(12) ?
C4 H4 . 0.9300 ?
C5 C6 . 1.335(13) ?
C5 H5 . 0.9300 ?
C6 C7 . 1.379(13) ?
C6 H6 . 0.9300 ?
C7 C12 . 1.422(13) ?
C7 C8 . 1.449(11) ?
C8 C9 . 1.404(12) ?
C9 C10 . 1.367(12) ?
C9 H9 . 0.9300 ?
C10 C11 . 1.379(13) ?
C10 H10 . 0.9300 ?
C11 C12 . 1.324(13) ?
C11 H11 . 0.9300 ?
C12 H12 . 0.9300 ?
C13 C14 . 1.520(8) ?
C14 C15 . 1.509(9) ?
C14 H14A . 0.9700 ?
C14 H14B . 0.9700 ?
C15 C16 . 1.357(9) ?
C15 C20 . 1.433(9) ?
C16 C17 . 1.409(10) ?
C16 H16 . 0.9300 ?
C17 C18 . 1.363(12) ?
C17 H17 . 0.9300 ?
C18 C19 . 1.387(11) ?
C18 H18 . 0.9300 ?
C19 C24 . 1.420(10) ?
C19 C20 . 1.421(10) ?
C20 C21 . 1.399(10) ?
C21 C22 . 1.370(10) ?
C21 H21 . 0.9300 ?
C22 C23 . 1.410(12) ?
C22 H22 . 0.9300 ?
C23 C24 . 1.319(12) ?
C23 H23 . 0.9300 ?
C24 H24 . 0.9300 ?
C25 C26 . 1.510(9) ?
C26 C27 . 1.514(9) ?
C26 H26A . 0.9700 ?
C26 H26B . 0.9700 ?
C27 C28 . 1.359(10) ?
C27 C32 . 1.416(10) ?
C28 C29 . 1.406(10) ?
C28 H28 . 0.9300 ?
C29 C30 . 1.351(11) ?
C29 H29 . 0.9300 ?
C30 C31 . 1.408(11) ?
C30 H30 . 0.9300 ?
C31 C36 . 1.391(11) ?
C31 C32 . 1.439(10) ?
C32 C33 . 1.403(10) ?
C33 C34 . 1.358(12) ?
C33 H33 . 0.9300 ?
C34 C35 . 1.404(12) ?
C34 H34 . 0.9300 ?
C35 C36 . 1.353(12) ?
C35 H35 . 0.9300 ?
C36 H36 . 0.9300 ?
C37 H37 . 0.9300 ?
C38 H38A . 0.9600 ?
C38 H38B . 0.9600 ?
C38 H38C . 0.9600 ?
C39 H39A . 0.9600 ?
C39 H39B . 0.9600 ?
C39 H39C . 0.9600 ?

loop_
_geom_hbond_atom_site_label_D
_geom_hbond_atom_site_label_H
_geom_hbond_atom_site_label_A
_geom_hbond_site_symmetry_A
_geom_hbond_distance_DH
_geom_hbond_distance_HA
_geom_hbond_distance_DA
_geom_hbond_angle_DHA
C37 H37 O6 . 0.93 2.58 3.098(8) 115.5
C38 H38A O7 . 0.96 2.30 2.718(9) 105.3
C17 H17 Cg1 2_645 0.93 2.81 3.534(9) 135
C39 H39A Cg2 2_655 0.96 2.93 3.670(10) 135

loop_
_geom_torsion_atom_site_label_1
_geom_torsion_atom_site_label_2
_geom_torsion_atom_site_label_3
_geom_torsion_atom_site_label_4
_geom_torsion_site_symmetry_1
_geom_torsion_site_symmetry_4
_geom_torsion
O4 Tb1 O1 C1 2_655 . 51.7(4)
O3 Tb1 O1 C1 . . -102.0(4)
O1 Tb1 O1 C1 2_655 . -136.6(4)
O2 Tb1 O1 C1 . . -4.7(4)
O7 Tb1 O1 C1 . . 79.0(4)
O5 Tb1 O1 C1 2_655 . -40.6(4)
O5 Tb1 O1 C1 . . 171.7(4)
O6 Tb1 O1 C1 . . 139.8(4)
O4 Tb1 O1 Tb1 2_655 2_645 -134.69(18)
O3 Tb1 O1 Tb1 . 2_645 71.61(18)
O1 Tb1 O1 Tb1 2_655 2_645 37.0(2)
O2 Tb1 O1 Tb1 . 2_645 168.8(3)
O7 Tb1 O1 Tb1 . 2_645 -107.5(2)
O5 Tb1 O1 Tb1 2_655 2_645 132.94(15)
O5 Tb1 O1 Tb1 . 2_645 -14.70(14)
O6 Tb1 O1 Tb1 . 2_645 -46.63(19)
O4 Tb1 O2 C1 2_655 . -136.6(4)
O3 Tb1 O2 C1 . . 77.1(4)
O1 Tb1 O2 C1 2_655 . 139.8(4)
O7 Tb1 O2 C1 . . -69.0(4)
O5 Tb1 O2 C1 2_655 . 153.2(4)
O5 Tb1 O2 C1 . . 1.4(4)
O6 Tb1 O2 C1 . . -57.6(5)
O1 Tb1 O2 C1 . . 4.9(4)
O4 Tb1 O3 C13 2_655 . 160.7(5)
O1 Tb1 O3 C13 2_655 . 105.6(6)
O2 Tb1 O3 C13 . . -106.0(6)
O7 Tb1 O3 C13 . . -54.5(7)
O5 Tb1 O3 C13 2_655 . 176.6(6)
O5 Tb1 O3 C13 . . 10.1(6)
O6 Tb1 O3 C13 . . 42.5(6)
O1 Tb1 O3 C13 . . -55.8(6)
O4 Tb1 O5 C25 2_655 . -14.3(4)
O3 Tb1 O5 C25 . . 145.3(4)
O1 Tb1 O5 C25 2_655 . 66.9(4)
O2 Tb1 O5 C25 . . -135.8(3)
O7 Tb1 O5 C25 . . -72.4(4)
O5 Tb1 O5 C25 2_655 . 117.3(3)
O6 Tb1 O5 C25 . . 0.9(3)
O1 Tb1 O5 C25 . . -138.8(4)
O4 Tb1 O5 Tb1 2_655 2_645 138.69(17)
O3 Tb1 O5 Tb1 . 2_645 -61.71(17)
O1 Tb1 O5 Tb1 2_655 2_645 -140.09(17)
O2 Tb1 O5 Tb1 . 2_645 17.2(2)
O7 Tb1 O5 Tb1 . 2_645 80.57(18)
O5 Tb1 O5 Tb1 2_655 2_645 -89.7(3)
O6 Tb1 O5 Tb1 . 2_645 153.9(3)
O1 Tb1 O5 Tb1 . 2_645 14.21(14)
O4 Tb1 O6 C25 2_655 . 166.9(4)
O3 Tb1 O6 C25 . . -42.9(4)
O1 Tb1 O6 C25 2_655 . -109.0(4)
O2 Tb1 O6 C25 . . 81.4(4)
O7 Tb1 O6 C25 . . 92.7(4)
O5 Tb1 O6 C25 2_655 . -143.3(4)
O5 Tb1 O6 C25 . . -1.0(3)
O1 Tb1 O6 C25 . . 36.1(4)
O4 Tb1 O7 C37 2_655 . -34.6(6)
O3 Tb1 O7 C37 . . 165.0(5)
O1 Tb1 O7 C37 2_655 . 15.7(7)
O2 Tb1 O7 C37 . . -138.9(6)
O5 Tb1 O7 C37 2_655 . -84.7(6)
O5 Tb1 O7 C37 . . 101.2(6)
O6 Tb1 O7 C37 . . 48.6(6)
O1 Tb1 O7 C37 . . 166.3(6)
Tb1 O2 C1 O1 . . -9.4(7)
Tb1 O2 C1 C2 . . 166.5(5)
Tb1 O1 C1 O2 2_645 . -152.4(10)
Tb1 O1 C1 O2 . . 8.3(6)
Tb1 O1 C1 C2 2_645 . 31.6(17)
Tb1 O1 C1 C2 . . -167.7(6)
O2 C1 C2 C3 . . 20.5(10)
O1 C1 C2 C3 . . -163.4(7)
C1 C2 C3 C4 . . -106.7(8)
C1 C2 C3 C8 . . 72.0(9)
C8 C3 C4 C5 . . -0.3(12)
C2 C3 C4 C5 . . 178.4(7)
C3 C4 C5 C6 . . 0.8(13)
C4 C5 C6 C7 . . -0.5(16)
C5 C6 C7 C12 . . -179.1(10)
C5 C6 C7 C8 . . -0.3(15)
C4 C3 C8 C9 . . 178.9(8)
C2 C3 C8 C9 . . 0.3(11)
C4 C3 C8 C7 . . -0.6(12)
C2 C3 C8 C7 . . -179.3(7)
C6 C7 C8 C9 . . -178.7(8)
C12 C7 C8 C9 . . 0.2(11)
C6 C7 C8 C3 . . 0.9(12)
C12 C7 C8 C3 . . 179.8(7)
C3 C8 C9 C10 . . -177.8(8)
C7 C8 C9 C10 . . 1.7(12)
C8 C9 C10 C11 . . -2.8(14)
C9 C10 C11 C12 . . 1.8(15)
C10 C11 C12 C7 . . 0.1(16)
C6 C7 C12 C11 . . 177.6(10)
C8 C7 C12 C11 . . -1.1(14)
Tb1 O4 C13 O3 2_645 . 13.1(11)
Tb1 O4 C13 C14 2_645 . -169.7(4)
Tb1 O3 C13 O4 . . 19.4(10)
Tb1 O3 C13 C14 . . -157.8(4)
O4 C13 C14 C15 . . 63.9(8)
O3 C13 C14 C15 . . -118.6(6)
C13 C14 C15 C16 . . 17.4(10)
C13 C14 C15 C20 . . -165.0(6)
C20 C15 C16 C17 . . -0.3(11)
C14 C15 C16 C17 . . 177.2(7)
C15 C16 C17 C18 . . -1.4(12)
C16 C17 C18 C19 . . 2.2(13)
C17 C18 C19 C24 . . 177.7(8)
C17 C18 C19 C20 . . -1.2(12)
C18 C19 C20 C21 . . 179.0(7)
C24 C19 C20 C21 . . -0.1(11)
C18 C19 C20 C15 . . -0.6(11)
C24 C19 C20 C15 . . -179.6(7)
C16 C15 C20 C21 . . -178.2(7)
C14 C15 C20 C21 . . 4.2(10)
C16 C15 C20 C19 . . 1.3(10)
C14 C15 C20 C19 . . -176.3(6)
C19 C20 C21 C22 . . 0.3(11)
C15 C20 C21 C22 . . 179.8(7)
C20 C21 C22 C23 . . -0.6(13)
C21 C22 C23 C24 . . 0.6(14)
C22 C23 C24 C19 . . -0.3(15)
C18 C19 C24 C23 . . -178.9(9)
C20 C19 C24 C23 . . 0.1(13)
Tb1 O6 C25 O5 . . 1.7(6)
Tb1 O6 C25 C26 . . 179.9(6)
Tb1 O5 C25 O6 2_645 . -139.3(5)
Tb1 O5 C25 O6 . . -1.8(6)
Tb1 O5 C25 C26 2_645 . 42.5(9)
Tb1 O5 C25 C26 . . 179.9(5)
O6 C25 C26 C27 . . -5.8(11)
O5 C25 C26 C27 . . 172.4(6)
C25 C26 C27 C28 . . -97.8(8)
C25 C26 C27 C32 . . 83.4(9)
C32 C27 C28 C29 . . 1.8(11)
C26 C27 C28 C29 . . -177.0(7)
C27 C28 C29 C30 . . 0.2(12)
C28 C29 C30 C31 . . -1.6(13)
C29 C30 C31 C36 . . -179.0(8)
C29 C30 C31 C32 . . 0.9(12)
C28 C27 C32 C33 . . 178.6(7)
C26 C27 C32 C33 . . -2.6(11)
C28 C27 C32 C31 . . -2.5(11)
C26 C27 C32 C31 . . 176.3(6)
C36 C31 C32 C33 . . 0.1(11)
C30 C31 C32 C33 . . -179.8(7)
C36 C31 C32 C27 . . -179.0(7)
C30 C31 C32 C27 . . 1.1(11)
C27 C32 C33 C34 . . 178.6(8)
C31 C32 C33 C34 . . -0.4(11)
C32 C33 C34 C35 . . 0.5(13)
C33 C34 C35 C36 . . -0.4(14)
C34 C35 C36 C31 . . 0.1(14)
C30 C31 C36 C35 . . 180.0(8)
C32 C31 C36 C35 . . 0.1(13)
Tb1 O7 C37 N1 . . 149.8(5)
C38 N1 C37 O7 . . -2.9(11)
C39 N1 C37 O7 . . 177.2(7)
